data_4117617
loop_
_publ_author_name
'Tomohiro Agou'
'Yusuke Sugiyama'
'Takahiro Sasamori'
'Heisuke Sakai'
'Yukio Furukawa'
'Nozomi Takagi'
'Jing-Dong Guo'
'Shigeru Nagase'
'Daisuke Hashizume'
'Norihiro Tokitoh'

_publ_contact_author_address
;Institute for Chemical Research,
Kyoto University,
Gokasho, Uji,
Kyoto 611-0011,
Japan
;
_publ_contact_author_email tokitoh@boc.kuicr.kyoto-u.ac.jp
_publ_contact_author_fax +81-774-38-3209
_publ_contact_author_name 'Tokitoh, Norihiro'
_publ_contact_author_phone +81-774-38-3200
_publ_section_title
;
 Synthesis of Kinetically Stabilized 1,2-Dihydrodisilenes
;
_journal_name_full 'Journal of the American Chemical Society'
_journal_page_first 4120
_journal_page_last 4123
_journal_paper_doi 10.1021/ja300694p
_journal_volume 134
_journal_year 2012
_chemical_formula_moiety 'C40 H86 Si10'
_chemical_formula_sum 'C40 H86 Si10'
_chemical_formula_weight 847.99
_chemical_name_systematic
; 
 ? 
;
_space_group_IT_number 2
_symmetry_cell_setting triclinic
_symmetry_space_group_name_Hall '-P 1'
_symmetry_space_group_name_H-M 'P -1'
_atom_sites_solution_hydrogens difmap
_atom_sites_solution_primary direct
_atom_sites_solution_secondary difmap
_audit_creation_method SHELXL-97
_cell_angle_alpha 63.7540(7)
_cell_angle_beta 81.2453(6)
_cell_angle_gamma 74.1312(7)
_cell_formula_units_Z 1
_cell_length_a 9.49590(10)
_cell_length_b 12.18070(10)
_cell_length_c 13.4345(2)
_cell_measurement_reflns_used 142504
_cell_measurement_temperature 100
_cell_measurement_theta_max 58.27
_cell_measurement_theta_min 1.92
_cell_volume 1339.72(3)
_computing_cell_refinement HKL2000
_computing_data_collection CrystalClear
_computing_data_reduction HKL2000
_computing_molecular_graphics 'ORTEP-3 for Windows'
_computing_publication_material SHELXL-97
_computing_structure_refinement SHELXL-97
_computing_structure_solution SIR2004
_diffrn_ambient_temperature 100
_diffrn_detector_area_resol_mean 7.31
_diffrn_measured_fraction_theta_full 0.968
_diffrn_measured_fraction_theta_max 0.968
_diffrn_measurement_device_type 'Rigaku AFC-10 with Saturn70 CCD'
_diffrn_measurement_method \w-scan
_diffrn_radiation_monochromator confocal
_diffrn_radiation_source 'fine-focus rotating anode'
_diffrn_radiation_type MoK\a
_diffrn_radiation_wavelength 0.71073
_diffrn_reflns_av_R_equivalents 0.0319
_diffrn_reflns_av_sigmaI/netI 0.0240
_diffrn_reflns_limit_h_max 20
_diffrn_reflns_limit_h_min -20
_diffrn_reflns_limit_k_max 24
_diffrn_reflns_limit_k_min -26
_diffrn_reflns_limit_l_max 28
_diffrn_reflns_limit_l_min -28
_diffrn_reflns_number 121039
_diffrn_reflns_theta_full 50.00
_diffrn_reflns_theta_max 50.00
_diffrn_reflns_theta_min 1.92
_diffrn_standards_number 0
_exptl_absorpt_coefficient_mu 0.270
_exptl_absorpt_correction_T_max 0.93025
_exptl_absorpt_correction_T_min 0.91912
_exptl_absorpt_correction_type multi-scan
_exptl_absorpt_process_details
;
 MULABS - empirical Correction for Absorption Anisotropy.
 R. H. Blessing, Acta Crystallogr. 1995, A51, 33-38.
;
_exptl_crystal_colour colourless
_exptl_crystal_density_diffrn 1.051
_exptl_crystal_description block
_exptl_crystal_F_000 466
_exptl_crystal_size_max 0.23
_exptl_crystal_size_mid 0.20
_exptl_crystal_size_min 0.16
_refine_diff_density_max 1.142
_refine_diff_density_min -0.531
_refine_diff_density_rms 0.069
_refine_ls_extinction_method none
_refine_ls_goodness_of_fit_ref 1.026
_refine_ls_hydrogen_treatment mixed
_refine_ls_matrix_type full
_refine_ls_number_parameters 249
_refine_ls_number_reflns 27219
_refine_ls_number_restraints 0
_refine_ls_restrained_S_all 1.026
_refine_ls_R_factor_all 0.0429
_refine_ls_R_factor_gt 0.0350
_refine_ls_shift/su_max 0.004
_refine_ls_shift/su_mean 0.000
_refine_ls_structure_factor_coef Fsqd
_refine_ls_weighting_details 'calc w=1/[\s^2^(Fo^2^)+(0.0612P)^2^+0.1012P] where P=(Fo^2^+2Fc^2^)/3'
_refine_ls_weighting_scheme calc
_refine_ls_wR_factor_gt 0.1056
_refine_ls_wR_factor_ref 0.1114
_reflns_number_gt 22732
_reflns_number_total 27219
_reflns_threshold_expression I>2\s(I)
_cod_data_source_file ja300694p_si_003.cif
_cod_data_source_block Disilane
_cod_database_code 4117617

loop_
_symmetry_equiv_pos_as_xyz
'x, y, z'
'-x, -y, -z'

loop_
_atom_site_label
_atom_site_type_symbol
_atom_site_fract_x
_atom_site_fract_y
_atom_site_fract_z
_atom_site_U_iso_or_equiv
_atom_site_adp_type
_atom_site_occupancy
_atom_site_symmetry_multiplicity
_atom_site_calc_flag
_atom_site_refinement_flags
Si1 Si 0.628407(12) 0.462622(10) 0.495391(9) 0.01340(2) Uani 1 1 d .
H1 H 0.6844(11) 0.5465(9) 0.3952(8) 0.024(2) Uiso 1 1 d .
H2 H 0.6866(11) 0.4721(10) 0.5782(9) 0.027(2) Uiso 1 1 d .
Si2 Si 0.469799(15) 0.322906(15) 0.274306(13) 0.02094(3) Uani 1 1 d .
Si3 Si 0.779641(15) 0.416337(14) 0.200861(11) 0.01977(2) Uani 1 1 d .
Si4 Si 0.665439(13) 0.107849(12) 0.835858(10) 0.01600(2) Uani 1 1 d .
Si5 Si 0.968386(13) 0.206819(12) 0.733808(10) 0.01544(2) Uani 1 1 d .
C1 C 0.69756(4) 0.29441(3) 0.51135(3) 0.01282(4) Uani 1 1 d .
C2 C 0.69244(4) 0.26816(3) 0.41889(3) 0.01461(5) Uani 1 1 d .
C3 C 0.75261(5) 0.14627(4) 0.42581(4) 0.01851(6) Uani 1 1 d .
H3 H 0.7498 0.1295 0.3636 0.022 Uiso 1 1 calc R
C4 C 0.81606(5) 0.04993(4) 0.52216(4) 0.01909(6) Uani 1 1 d .
H4 H 0.8561 -0.0322 0.5258 0.023 Uiso 1 1 calc R
C5 C 0.82077(5) 0.07413(4) 0.61319(3) 0.01732(5) Uani 1 1 d .
H5 H 0.8646 0.0078 0.6789 0.021 Uiso 1 1 calc R
C6 C 0.76212(4) 0.19468(3) 0.61034(3) 0.01332(4) Uani 1 1 d .
C7 C 0.62706(4) 0.36700(4) 0.30958(3) 0.01607(5) Uani 1 1 d .
H7 H 0.5799 0.4430 0.3240 0.019 Uiso 1 1 calc R
C8 C 0.36062(9) 0.47027(9) 0.16811(8) 0.0488(2) Uani 1 1 d .
H8A H 0.2762 0.4520 0.1497 0.073 Uiso 1 1 calc R
H8B H 0.4222 0.5024 0.1010 0.073 Uiso 1 1 calc R
H8C H 0.3262 0.5336 0.1980 0.073 Uiso 1 1 calc R
C9 C 0.35240(8) 0.26197(8) 0.40229(6) 0.03524(13) Uani 1 1 d .
H9A H 0.2705 0.2398 0.3847 0.053 Uiso 1 1 calc R
H9B H 0.3142 0.3270 0.4300 0.053 Uiso 1 1 calc R
H9C H 0.4109 0.1872 0.4593 0.053 Uiso 1 1 calc R
C10 C 0.52110(9) 0.20037(13) 0.21925(12) 0.0620(4) Uani 1 1 d .
H10A H 0.4322 0.1867 0.2024 0.093 Uiso 1 1 calc R
H10B H 0.5754 0.1215 0.2750 0.093 Uiso 1 1 calc R
H10C H 0.5827 0.2285 0.1514 0.093 Uiso 1 1 calc R
C11 C 0.71675(8) 0.58405(6) 0.10071(6) 0.03256(11) Uani 1 1 d .
H11A H 0.7974 0.6109 0.0481 0.049 Uiso 1 1 calc R
H11B H 0.6855 0.6370 0.1414 0.049 Uiso 1 1 calc R
H11C H 0.6343 0.5923 0.0601 0.049 Uiso 1 1 calc R
C12 C 0.94267(7) 0.40222(11) 0.27186(6) 0.0446(2) Uani 1 1 d .
H12A H 1.0206 0.4293 0.2164 0.067 Uiso 1 1 calc R
H12B H 0.9777 0.3144 0.3242 0.067 Uiso 1 1 calc R
H12C H 0.9151 0.4556 0.3122 0.067 Uiso 1 1 calc R
C13 C 0.84158(11) 0.31914(7) 0.11990(6) 0.04146(18) Uani 1 1 d .
H13A H 0.7624 0.3337 0.0734 0.062 Uiso 1 1 calc R
H13B H 0.8674 0.2299 0.1712 0.062 Uiso 1 1 calc R
H13C H 0.9275 0.3429 0.0727 0.062 Uiso 1 1 calc R
C14 C 0.77265(4) 0.20927(3) 0.71533(3) 0.01349(4) Uani 1 1 d .
H14 H 0.7172 0.2975 0.6993 0.016 Uiso 1 1 calc R
C15 C 0.64294(7) 0.15869(6) 0.95135(4) 0.02651(9) Uani 1 1 d .
H15A H 0.5609 0.1299 1.0011 0.040 Uiso 1 1 calc R
H15B H 0.6232 0.2507 0.9202 0.040 Uiso 1 1 calc R
H15C H 0.7330 0.1220 0.9931 0.040 Uiso 1 1 calc R
C16 C 0.75054(7) -0.06554(5) 0.89483(5) 0.02737(9) Uani 1 1 d .
H16A H 0.8520 -0.0804 0.9134 0.041 Uiso 1 1 calc R
H16B H 0.7493 -0.0977 0.8398 0.041 Uiso 1 1 calc R
H16C H 0.6948 -0.1090 0.9620 0.041 Uiso 1 1 calc R
C17 C 0.48069(5) 0.13619(6) 0.78342(4) 0.02559(8) Uani 1 1 d .
H17A H 0.4915 0.1027 0.7277 0.038 Uiso 1 1 calc R
H17B H 0.4369 0.2268 0.7497 0.038 Uiso 1 1 calc R
H17C H 0.4172 0.0939 0.8454 0.038 Uiso 1 1 calc R
C18 C 0.98239(7) 0.23476(10) 0.85760(6) 0.03840(16) Uani 1 1 d .
H18A H 0.9080 0.3097 0.8549 0.058 Uiso 1 1 calc R
H18B H 1.0800 0.2476 0.8573 0.058 Uiso 1 1 calc R
H18C H 0.9666 0.1617 0.9255 0.058 Uiso 1 1 calc R
C19 C 1.10182(7) 0.05524(7) 0.75150(10) 0.0450(2) Uani 1 1 d .
H19A H 1.2001 0.0605 0.7602 0.068 Uiso 1 1 calc R
H19B H 1.1022 0.0395 0.6860 0.068 Uiso 1 1 calc R
H19C H 1.0731 -0.0137 0.8176 0.068 Uiso 1 1 calc R
C20 C 1.02717(8) 0.33418(8) 0.60712(6) 0.04058(18) Uani 1 1 d .
H20A H 1.0157 0.3225 0.5414 0.061 Uiso 1 1 calc R
H20B H 1.1302 0.3311 0.6122 0.061 Uiso 1 1 calc R
H20C H 0.9666 0.4160 0.6010 0.061 Uiso 1 1 calc R

loop_
_atom_site_aniso_label
_atom_site_aniso_U_11
_atom_site_aniso_U_22
_atom_site_aniso_U_33
_atom_site_aniso_U_23
_atom_site_aniso_U_13
_atom_site_aniso_U_12
Si1 0.01431(4) 0.01142(4) 0.01433(4) -0.00563(3) -0.00207(3) -0.00157(3)
Si2 0.01676(5) 0.02688(6) 0.02359(5) -0.01482(5) -0.00435(4) -0.00260(4)
Si3 0.01840(5) 0.02143(5) 0.01658(4) -0.00763(4) 0.00077(3) -0.00162(4)
Si4 0.01592(4) 0.01593(4) 0.01404(4) -0.00363(3) -0.00082(3) -0.00497(3)
Si5 0.01412(4) 0.01594(4) 0.01697(4) -0.00697(3) -0.00196(3) -0.00375(3)
C1 0.01292(9) 0.01245(10) 0.01336(9) -0.00623(8) -0.00146(7) -0.00144(8)
C2 0.01481(10) 0.01530(11) 0.01496(10) -0.00822(9) -0.00208(8) -0.00137(8)
C3 0.02156(14) 0.01719(13) 0.01959(13) -0.01163(11) -0.00323(11) -0.00075(11)
C4 0.02201(14) 0.01453(12) 0.02213(14) -0.01046(11) -0.00334(11) -0.00030(10)
C5 0.02017(13) 0.01269(11) 0.01842(12) -0.00692(10) -0.00372(10) -0.00051(9)
C6 0.01410(10) 0.01204(10) 0.01385(10) -0.00569(8) -0.00153(8) -0.00210(8)
C7 0.01554(11) 0.01849(13) 0.01476(10) -0.00867(10) -0.00252(8) -0.00086(9)
C8 0.0347(3) 0.0484(4) 0.0473(4) 0.0045(3) -0.0252(3) -0.0150(3)
C9 0.0359(3) 0.0402(3) 0.0376(3) -0.0177(3) 0.0063(2) -0.0229(3)
C10 0.0313(3) 0.0997(9) 0.1058(9) -0.0926(8) -0.0070(4) -0.0051(4)
C11 0.0332(3) 0.02217(19) 0.0330(3) -0.00494(18) 0.0028(2) -0.00591(18)
C12 0.01952(19) 0.0759(6) 0.0332(3) -0.0155(3) 0.00079(18) -0.0169(3)
C13 0.0578(4) 0.0302(3) 0.0329(3) -0.0182(2) 0.0198(3) -0.0082(3)
C14 0.01442(10) 0.01302(10) 0.01281(9) -0.00509(8) -0.00130(8) -0.00302(8)
C15 0.0313(2) 0.0328(2) 0.01755(14) -0.01133(15) 0.00480(14) -0.01248(18)
C16 0.0291(2) 0.01697(15) 0.02642(19) -0.00069(14) -0.00080(15) -0.00540(14)
C17 0.01774(14) 0.0312(2) 0.02508(18) -0.00708(16) -0.00190(12) -0.00912(14)
C18 0.0279(2) 0.0675(5) 0.0361(3) -0.0344(3) -0.0029(2) -0.0135(3)
C19 0.02069(19) 0.0321(3) 0.0910(7) -0.0356(4) -0.0161(3) 0.00486(18)
C20 0.0305(2) 0.0510(4) 0.0296(2) 0.0026(2) -0.00367(19) -0.0258(3)

loop_
_atom_type_symbol
_atom_type_description
_atom_type_scat_dispersion_real
_atom_type_scat_dispersion_imag
_atom_type_scat_source
C C 0.0033 0.0016 'International Tables Vol C Tables 4.2.6.8 and 6.1.1.4'
H H 0.0000 0.0000 'International Tables Vol C Tables 4.2.6.8 and 6.1.1.4'
Si Si 0.0817 0.0704 'International Tables Vol C Tables 4.2.6.8 and 6.1.1.4'

loop_
_geom_angle_atom_site_label_1
_geom_angle_atom_site_label_2
_geom_angle_atom_site_label_3
_geom_angle
_geom_angle_site_symmetry_1
_geom_angle_site_symmetry_3
C1 Si1 Si1 116.568(13) . 2_666
C1 Si1 H1 110.7(4) . .
Si1 Si1 H1 108.4(4) 2_666 .
C1 Si1 H2 107.7(4) . .
Si1 Si1 H2 107.8(4) 2_666 .
H1 Si1 H2 105.0(6) . .
C10 Si2 C9 106.50(5) . .
C10 Si2 C8 108.39(6) . .
C9 Si2 C8 109.43(4) . .
C10 Si2 C7 116.49(3) . .
C9 Si2 C7 108.91(3) . .
C8 Si2 C7 107.00(3) . .
C11 Si3 C13 108.10(4) . .
C11 Si3 C12 108.47(4) . .
C13 Si3 C12 107.31(5) . .
C11 Si3 C7 109.62(2) . .
C13 Si3 C7 114.17(3) . .
C12 Si3 C7 109.01(3) . .
C15 Si4 C16 107.50(3) . .
C15 Si4 C17 109.41(3) . .
C16 Si4 C17 108.79(3) . .
C15 Si4 C14 109.16(2) . .
C16 Si4 C14 115.18(2) . .
C17 Si4 C14 106.71(2) . .
C20 Si5 C18 108.93(4) . .
C20 Si5 C19 107.76(5) . .
C18 Si5 C19 106.81(4) . .
C20 Si5 C14 107.84(2) . .
C18 Si5 C14 111.66(2) . .
C19 Si5 C14 113.70(2) . .
C2 C1 C6 118.79(3) . .
C2 C1 Si1 118.71(2) . .
C6 C1 Si1 122.39(3) . .
C3 C2 C1 119.88(3) . .
C3 C2 C7 116.88(3) . .
C1 C2 C7 123.24(3) . .
C4 C3 C2 120.99(4) . .
C4 C3 H3 119.5 . .
C2 C3 H3 119.5 . .
C3 C4 C5 119.68(4) . .
C3 C4 H4 120.2 . .
C5 C4 H4 120.2 . .
C4 C5 C6 121.48(3) . .
C4 C5 H5 119.3 . .
C6 C5 H5 119.3 . .
C5 C6 C1 119.18(3) . .
C5 C6 C14 116.63(3) . .
C1 C6 C14 124.19(3) . .
C2 C7 Si2 111.37(3) . .
C2 C7 Si3 110.00(3) . .
Si2 C7 Si3 119.75(2) . .
C2 C7 H7 104.8 . .
Si2 C7 H7 104.8 . .
Si3 C7 H7 104.8 . .
Si2 C8 H8A 109.5 . .
Si2 C8 H8B 109.5 . .
H8A C8 H8B 109.5 . .
Si2 C8 H8C 109.5 . .
H8A C8 H8C 109.5 . .
H8B C8 H8C 109.5 . .
Si2 C9 H9A 109.5 . .
Si2 C9 H9B 109.5 . .
H9A C9 H9B 109.5 . .
Si2 C9 H9C 109.5 . .
H9A C9 H9C 109.5 . .
H9B C9 H9C 109.5 . .
Si2 C10 H10A 109.5 . .
Si2 C10 H10B 109.5 . .
H10A C10 H10B 109.5 . .
Si2 C10 H10C 109.5 . .
H10A C10 H10C 109.5 . .
H10B C10 H10C 109.5 . .
Si3 C11 H11A 109.5 . .
Si3 C11 H11B 109.5 . .
H11A C11 H11B 109.5 . .
Si3 C11 H11C 109.5 . .
H11A C11 H11C 109.5 . .
H11B C11 H11C 109.5 . .
Si3 C12 H12A 109.5 . .
Si3 C12 H12B 109.5 . .
H12A C12 H12B 109.5 . .
Si3 C12 H12C 109.5 . .
H12A C12 H12C 109.5 . .
H12B C12 H12C 109.5 . .
Si3 C13 H13A 109.5 . .
Si3 C13 H13B 109.5 . .
H13A C13 H13B 109.5 . .
Si3 C13 H13C 109.5 . .
H13A C13 H13C 109.5 . .
H13B C13 H13C 109.5 . .
C6 C14 Si4 111.20(2) . .
C6 C14 Si5 110.75(2) . .
Si4 C14 Si5 120.090(18) . .
C6 C14 H14 104.4 . .
Si4 C14 H14 104.4 . .
Si5 C14 H14 104.4 . .
Si4 C15 H15A 109.5 . .
Si4 C15 H15B 109.5 . .
H15A C15 H15B 109.5 . .
Si4 C15 H15C 109.5 . .
H15A C15 H15C 109.5 . .
H15B C15 H15C 109.5 . .
Si4 C16 H16A 109.5 . .
Si4 C16 H16B 109.5 . .
H16A C16 H16B 109.5 . .
Si4 C16 H16C 109.5 . .
H16A C16 H16C 109.5 . .
H16B C16 H16C 109.5 . .
Si4 C17 H17A 109.5 . .
Si4 C17 H17B 109.5 . .
H17A C17 H17B 109.5 . .
Si4 C17 H17C 109.5 . .
H17A C17 H17C 109.5 . .
H17B C17 H17C 109.5 . .
Si5 C18 H18A 109.5 . .
Si5 C18 H18B 109.5 . .
H18A C18 H18B 109.5 . .
Si5 C18 H18C 109.5 . .
H18A C18 H18C 109.5 . .
H18B C18 H18C 109.5 . .
Si5 C19 H19A 109.5 . .
Si5 C19 H19B 109.5 . .
H19A C19 H19B 109.5 . .
Si5 C19 H19C 109.5 . .
H19A C19 H19C 109.5 . .
H19B C19 H19C 109.5 . .
Si5 C20 H20A 109.5 . .
Si5 C20 H20B 109.5 . .
H20A C20 H20B 109.5 . .
Si5 C20 H20C 109.5 . .
H20A C20 H20C 109.5 . .
H20B C20 H20C 109.5 . .

loop_
_geom_bond_atom_site_label_1
_geom_bond_atom_site_label_2
_geom_bond_distance
_geom_bond_site_symmetry_2
Si1 C1 1.8957(4) .
Si1 Si1 2.3633(2) 2_666
Si1 H1 1.415(10) .
Si1 H2 1.375(10) .
Si2 C10 1.8658(8) .
Si2 C9 1.8682(7) .
Si2 C8 1.8708(7) .
Si2 C7 1.9032(4) .
Si3 C11 1.8673(6) .
Si3 C13 1.8692(7) .
Si3 C12 1.8694(7) .
Si3 C7 1.9103(4) .
Si4 C15 1.8744(5) .
Si4 C16 1.8769(5) .
Si4 C17 1.8770(5) .
Si4 C14 1.8977(4) .
Si5 C20 1.8612(6) .
Si5 C18 1.8687(6) .
Si5 C19 1.8695(6) .
Si5 C14 1.9029(4) .
C1 C2 1.4233(5) .
C1 C6 1.4256(5) .
C2 C3 1.4034(5) .
C2 C7 1.5154(5) .
C3 C4 1.3867(6) .
C3 H3 0.9500 .
C4 C5 1.3883(6) .
C4 H4 0.9500 .
C5 C6 1.4062(5) .
C5 H5 0.9500 .
C6 C14 1.5184(5) .
C7 H7 1.0000 .
C8 H8A 0.9800 .
C8 H8B 0.9800 .
C8 H8C 0.9800 .
C9 H9A 0.9800 .
C9 H9B 0.9800 .
C9 H9C 0.9800 .
C10 H10A 0.9800 .
C10 H10B 0.9800 .
C10 H10C 0.9800 .
C11 H11A 0.9800 .
C11 H11B 0.9800 .
C11 H11C 0.9800 .
C12 H12A 0.9800 .
C12 H12B 0.9800 .
C12 H12C 0.9800 .
C13 H13A 0.9800 .
C13 H13B 0.9800 .
C13 H13C 0.9800 .
C14 H14 1.0000 .
C15 H15A 0.9800 .
C15 H15B 0.9800 .
C15 H15C 0.9800 .
C16 H16A 0.9800 .
C16 H16B 0.9800 .
C16 H16C 0.9800 .
C17 H17A 0.9800 .
C17 H17B 0.9800 .
C17 H17C 0.9800 .
C18 H18A 0.9800 .
C18 H18B 0.9800 .
C18 H18C 0.9800 .
C19 H19A 0.9800 .
C19 H19B 0.9800 .
C19 H19C 0.9800 .
C20 H20A 0.9800 .
C20 H20B 0.9800 .
C20 H20C 0.9800 .

loop_
_geom_torsion_atom_site_label_1
_geom_torsion_atom_site_label_2
_geom_torsion_atom_site_label_3
_geom_torsion_atom_site_label_4
_geom_torsion
_geom_torsion_site_symmetry_1
Si1 Si1 C1 C2 78.19(3) 2_666
Si1 Si1 C1 C6 -105.49(3) 2_666
C6 C1 C2 C3 -1.07(5) .
Si1 C1 C2 C3 175.38(3) .
C6 C1 C2 C7 -179.72(3) .
Si1 C1 C2 C7 -3.27(5) .
C1 C2 C3 C4 0.68(6) .
C7 C2 C3 C4 179.42(4) .
C2 C3 C4 C5 -0.21(7) .
C3 C4 C5 C6 0.14(7) .
C4 C5 C6 C1 -0.55(6) .
C4 C5 C6 C14 179.50(4) .
C2 C1 C6 C5 1.00(5) .
Si1 C1 C6 C5 -175.31(3) .
C2 C1 C6 C14 -179.06(3) .
Si1 C1 C6 C14 4.64(5) .
C3 C2 C7 Si2 60.60(4) .
C1 C2 C7 Si2 -120.71(3) .
C3 C2 C7 Si3 -74.59(4) .
C1 C2 C7 Si3 104.10(4) .
C10 Si2 C7 C2 -77.19(6) .
C9 Si2 C7 C2 43.22(4) .
C8 Si2 C7 C2 161.41(5) .
C10 Si2 C7 Si3 53.10(6) .
C9 Si2 C7 Si3 173.51(3) .
C8 Si2 C7 Si3 -68.30(5) .
C11 Si3 C7 C2 -149.38(4) .
C13 Si3 C7 C2 89.19(4) .
C12 Si3 C7 C2 -30.78(5) .
C11 Si3 C7 Si2 79.73(4) .
C13 Si3 C7 Si2 -41.70(4) .
C12 Si3 C7 Si2 -161.67(4) .
C5 C6 C14 Si4 -62.66(4) .
C1 C6 C14 Si4 117.39(3) .
C5 C6 C14 Si5 73.57(4) .
C1 C6 C14 Si5 -106.38(3) .
C15 Si4 C14 C6 -166.00(3) .
C16 Si4 C14 C6 72.99(3) .
C17 Si4 C14 C6 -47.86(3) .
C15 Si4 C14 Si5 62.39(3) .
C16 Si4 C14 Si5 -58.62(3) .
C17 Si4 C14 Si5 -179.47(3) .
C20 Si5 C14 C6 56.76(4) .
C18 Si5 C14 C6 176.41(4) .
C19 Si5 C14 C6 -62.65(5) .
C20 Si5 C14 Si4 -171.43(4) .
C18 Si5 C14 Si4 -51.79(4) .
C19 Si5 C14 Si4 69.15(5) .
